data_4022439
loop_
_publ_author_name
'Nis Halland'
'Thomas Velgaard'
'Karl Anker J\/orgensen'

_publ_contact_author
; Karl Anker Jorgensen
  Institute of Chemistry
  Aarhus Univerity
  DK 8000, Aarhus C
;
_publ_section_title
;
 Direct Asymmetric Michael Reactions of Cyclic 1,3-Dicarbonyl
 Compounds and Enamines Catalyzed by Chiral
 Bisoxazoline-Copper(II) Complexes
;
_journal_name_full 'Journal of Organic Chemistry'
_journal_page_first 5067
_journal_page_last 5074
_journal_paper_doi 10.1021/jo0343026
_journal_volume 68
_journal_year 2003
_chemical_formula_moiety 'C20 H15 Cl O6'
_chemical_formula_sum 'C20 H15 Cl O6'
_chemical_formula_weight 386.80
_chemical_name_systematic
;                                   
4-(4-Chloro-phenyl)-4-(4-hydroxy-2-oxo-2H-chromen-3-yl)-2-oxo-butyric acid 
methyl ester
;
_space_group_IT_number 19
_symmetry_cell_setting orthorhombic
_symmetry_space_group_name_Hall 'P 2ac 2ab'
_symmetry_space_group_name_H-M 'P 21 21 21'
_atom_type_scat_source IntTabIV
_cell_angle_alpha 90.000
_cell_angle_beta 90.000
_cell_angle_gamma 90.000
_cell_formula_units_Z 4
_cell_length_a 5.284(1)
_cell_length_b 14.857(3)
_cell_length_c 21.982(4)
_cell_measurement_reflns_used 3955
_cell_measurement_temperature 120
_cell_measurement_theta_max 30.5
_cell_measurement_theta_min 2.3
_cell_volume 1725.7(6)
_computing_cell_refinement 'SAINT (Siemens, 1995)'
_computing_data_collection 'SMART (Siemens, 1995)'
_computing_data_reduction 'SAINT (Siemens, 1995)'
_computing_molecular_graphics
;                                   
      ORTEP-III (Burnett & Johnson,  1996), KRYSTAL                     
;
_computing_publication_material KRYSTAL
_computing_structure_refinement 'modified ORFLS(1962), KRYSTAL'
_computing_structure_solution
;                                   
     SIR97 (Altomare et al., 1997 ), KRYSTAL                            
;
_diffrn_ambient_temperature 120
_diffrn_measured_fraction_theta_full 99.8
_diffrn_measured_fraction_theta_max 99.2
_diffrn_measurement_device 'Siemens SMART CCD diffractometer'
_diffrn_measurement_method '\w rotation scans with narrow frames'
_diffrn_radiation_monochromator graphite
_diffrn_radiation_source 'x-ray tube'
_diffrn_radiation_type 'Mo K\a'
_diffrn_radiation_wavelength 0.71073
_diffrn_reflns_av_R_equivalents 0.153
_diffrn_reflns_limit_h_max 7
_diffrn_reflns_limit_h_min -7
_diffrn_reflns_limit_k_max 19
_diffrn_reflns_limit_k_min -21
_diffrn_reflns_limit_l_max 31
_diffrn_reflns_limit_l_min -31
_diffrn_reflns_number 21710
_diffrn_reflns_reduction_process 21710
_diffrn_reflns_theta_full 30.0
_diffrn_reflns_theta_max 30.5
_diffrn_reflns_theta_min 2.3
_diffrn_standards_decay_% 0
_exptl_absorpt_coefficient_mu 0.257
_exptl_absorpt_correction_T_max 0.985
_exptl_absorpt_correction_T_min 0.918
_exptl_absorpt_correction_type integration
_exptl_absorpt_process_details XPREP,1995
_exptl_crystal_colour colourless
_exptl_crystal_density_diffrn 1.488
_exptl_crystal_density_meas ?
_exptl_crystal_density_method .
_exptl_crystal_description needle
_exptl_crystal_F_000 800
_exptl_crystal_size_max .56
_exptl_crystal_size_mid .09
_exptl_crystal_size_min .05
_refine_diff_density_max 0.6(1)
_refine_diff_density_min -0.5(1)
_refine_ls_abs_structure_details
; Least squares refinement based on all 2856 significant reflections 
including 1043 Bijvoet pairs included a parameter according to Rogers,
1981, establishing the chirality beyond any doubt.  
;
_refine_ls_abs_structure_Rogers 0.87(18)
_refine_ls_extinction_coef 138(18)
_refine_ls_extinction_method '  Type 1 Lorentzian isotropic (Becker and Coppens, 1974)           '
_refine_ls_goodness_of_fit_ref 1.14
_refine_ls_hydrogen_treatment mixed
_refine_ls_matrix_type full
_refine_ls_number_constraints 0
_refine_ls_number_parameters 250
_refine_ls_number_reflns 2856
_refine_ls_number_restraints 0
_refine_ls_R_factor_gt 0.046
_refine_ls_shift/su_max 0.0004
_refine_ls_shift/su_mean 0.00002
_refine_ls_structure_factor_coef F
_refine_ls_weighting_details
;                                   
w= 1/{[\s~cs~(F^2^)+1.03F^2^]^1/2^- |F|}^2^                           
;
_refine_ls_weighting_scheme calc
_refine_ls_wR_factor_ref 0.047
_reflns_number_gt 2856
_reflns_number_total 5297
_reflns_threshold_expression I>3\s(I)
_cod_data_source_file jo0343026si20030307_071433.cif
_cod_data_source_block nh_3b
_cod_depositor_comments
;
The following automatic conversions were performed:

'_atom_site_thermal_displace_type' tag value 'Uij' was replaced with
'Uani' value 27 times.

Automatic conversion script
Id: cif_fix_values 1646 2011-03-28 12:23:43Z adriana 
;
_cod_database_code 4022439

loop_
_symmetry_equiv_pos_as_xyz
+x,+y,+z
1/2-x,-y,1/2+z
-x,1/2+y,1/2-z
1/2+x,1/2-y,-z

loop_
_atom_site_aniso_label
_atom_site_aniso_U_11
_atom_site_aniso_U_22
_atom_site_aniso_U_33
_atom_site_aniso_U_12
_atom_site_aniso_U_13
_atom_site_aniso_U_23
Cl1 0.0395(6) 0.0370(5) 0.0166(4) 0.0005(5) 0.0029(4) 0.0022(4)
O1 0.011(1) 0.016(1) 0.025(1) -0.004(1) 0.003(1) 0.002(1)
O2 0.013(1) 0.009(1) 0.021(1) 0.002(1) -0.003(1) 0.001(1)
O3 0.027(1) 0.015(1) 0.028(1) -0.004(1) -0.008(1) -0.002(1)
O4 0.020(1) 0.012(1) 0.025(1) 0.003(1) -0.003(1) 0.000(1)
O5 0.022(1) 0.017(1) 0.046(2) -0.005(1) -0.003(1) -0.007(1)
O6 0.026(1) 0.016(1) 0.020(1) 0.005(1) 0.001(1) -0.005(1)
C1 0.011(2) 0.012(2) 0.016(1) 0.002(1) -0.001(1) 0.003(1)
C2 0.011(2) 0.016(2) 0.015(1) -0.001(1) 0.002(1) 0.001(1)
C3 0.008(2) 0.011(2) 0.019(2) -0.003(1) 0.001(1) -0.002(1)
C4 0.009(2) 0.013(2) 0.016(2) 0.000(1) 0.003(1) 0.001(1)
C5 0.012(2) 0.012(2) 0.014(2) 0.001(1) 0.003(1) 0.001(1)
C6 0.011(2) 0.016(2) 0.016(2) 0.001(1) 0.003(1) 0.002(1)
C7 0.017(2) 0.016(2) 0.022(2) 0.002(1) 0.000(1) 0.002(1)
C8 0.018(2) 0.026(2) 0.022(2) 0.000(2) -0.004(1) 0.001(2)
C9 0.027(2) 0.028(2) 0.029(2) 0.012(2) -0.003(2) 0.008(2)
C10 0.027(2) 0.015(2) 0.029(2) 0.005(2) 0.000(2) 0.005(2)
C11 0.017(2) 0.017(2) 0.016(2) 0.000(1) 0.004(1) 0.000(1)
C12 0.017(2) 0.013(2) 0.018(2) 0.000(1) 0.002(1) 0.000(1)
C13 0.009(2) 0.009(2) 0.021(2) -0.004(1) -0.003(1) 0.001(1)
C14 0.012(2) 0.013(2) 0.024(2) 0.000(1) -0.002(1) -0.001(1)
C15 0.016(2) 0.018(2) 0.022(2) 0.001(1) 0.003(1) -0.004(1)
C16 0.020(2) 0.018(2) 0.015(2) -0.007(1) 0.000(1) -0.003(1)
C17 0.017(2) 0.014(2) 0.026(2) -0.001(1) -0.007(1) 0.003(1)
C18 0.011(2) 0.015(2) 0.024(2) 0.000(1) 0.000(1) -0.004(1)
C19 0.014(2) 0.012(2) 0.021(2) 0.006(1) -0.006(1) 0.001(1)
C20 0.055(3) 0.023(2) 0.030(2) 0.009(2) 0.003(2) -0.015(2)

loop_
_atom_site_label
_atom_site_fract_x
_atom_site_fract_y
_atom_site_fract_z
_atom_site_U_iso_or_equiv
_atom_site_thermal_displace_type
Cl1 0.2649(2) 0.52726(6) 0.51552(4) 0.0310(5) Uani
O1 0.0755(4) 0.4227(2) 0.25110(11) 0.017(1) Uani
O2 0.0931(4) 0.4976(1) 0.15856(9) 0.014(1) Uani
O3 0.4904(5) 0.7501(1) 0.25066(11) 0.023(1) Uani
O4 0.1771(4) 0.7711(1) 0.18554(10) 0.019(1) Uani
O5 0.0433(5) 0.2929(2) 0.16704(12) 0.028(1) Uani
O6 0.4013(4) 0.3417(1) 0.12271(9) 0.021(1) Uani
C1 0.2202(6) 0.4336(2) 0.1990(1) 0.013(2) Uani
C2 0.4816(6) 0.4654(2) 0.2148(1) 0.014(2) Uani
C3 0.4777(6) 0.5574(2) 0.2463(1) 0.013(2) Uani
C4 0.3042(6) 0.6180(2) 0.2106(1) 0.013(2) Uani
C5 0.1347(6) 0.5864(2) 0.1702(1) 0.013(2) Uani
C6 -0.0261(6) 0.6463(2) 0.1345(1) 0.014(2) Uani
C7 -0.2043(6) 0.6171(2) 0.0922(1) 0.018(2) Uani
C8 -0.3514(7) 0.6788(2) 0.0616(1) 0.022(2) Uani
C9 -0.3180(7) 0.7706(2) 0.0723(2) 0.028(2) Uani
C10 -0.1452(6) 0.8006(2) 0.1143(2) 0.023(2) Uani
C11 0.0033(6) 0.7381(2) 0.1446(1) 0.017(2) Uani
C12 0.3366(6) 0.7145(2) 0.2178(1) 0.016(2) Uani
C13 0.4179(6) 0.5521(2) 0.3139(1) 0.013(2) Uani
C14 0.2043(6) 0.5909(2) 0.3399(1) 0.016(2) Uani
C15 0.1562(6) 0.5833(2) 0.4018(1) 0.019(2) Uani
C16 0.3259(6) 0.5368(2) 0.4380(1) 0.018(2) Uani
C17 0.5406(6) 0.4982(2) 0.4136(1) 0.019(2) Uani
C18 0.5839(6) 0.5061(2) 0.3517(1) 0.017(2) Uani
C19 0.2108(6) 0.3467(2) 0.1612(1) 0.016(2) Uani
C20 0.4110(9) 0.2622(2) 0.0850(2) 0.036(2) Uani
H1o -0.027(7) 0.383(3) 0.244(2) 0.03(1) Uiso
H2a 0.578 0.470 0.179 0.02 Uiso
H2b 0.558 0.423 0.241 0.02 Uiso
H3 0.643 0.582 0.243 0.02 Uiso
H7 -0.224 0.555 0.085 0.02 Uiso
H8 -0.475 0.659 0.033 0.03 Uiso
H9 -0.416 0.813 0.050 0.03 Uiso
H10 -0.128 0.863 0.122 0.03 Uiso
H14 0.089 0.623 0.315 0.02 Uiso
H15 0.009 0.610 0.419 0.02 Uiso
H17 0.657 0.467 0.439 0.02 Uiso
H18 0.731 0.479 0.335 0.02 Uiso
H20a 0.548 0.259 0.057 0.04 Uiso
H20b 0.259 0.260 0.062 0.04 Uiso
H20c 0.420 0.211 0.111 0.04 Uiso

loop_
_geom_angle_atom_site_label_1
_geom_angle_atom_site_label_2
_geom_angle_atom_site_label_3
_geom_angle
C1 O2 C5 116.2(2)
C11 O4 C12 121.6(2)
C19 O6 C20 116.2(3)
O1 C1 O2 108.9(2)
O1 C1 C2 110.7(2)
O1 C1 C19 109.3(3)
O2 C1 C2 111.0(2)
O2 C1 C19 101.7(2)
C2 C1 C19 114.8(3)
C1 C2 C3 111.9(3)
C4 C3 C13 114.4(3)
C2 C3 C4 107.8(3)
C2 C3 C13 113.4(3)
C5 C4 C12 119.6(3)
C3 C4 C5 122.7(3)
C3 C4 C12 117.5(3)
O2 C5 C4 124.7(3)
C4 C5 C6 122.0(3)
O2 C5 C6 113.3(3)
C7 C6 C11 119.1(3)
C5 C6 C11 116.6(3)
C5 C6 C7 124.3(3)
C6 C7 C8 120.1(3)
C7 C8 C9 119.7(3)
C8 C9 C10 121.0(3)
C9 C10 C11 118.8(3)
O4 C11 C10 117.0(3)
O4 C11 C6 121.8(3)
C6 C11 C10 121.2(3)
O3 C12 O4 116.7(3)
O3 C12 C4 125.2(3)
O4 C12 C4 118.1(3)
C14 C13 C18 118.2(3)
C3 C13 C18 118.6(3)
C3 C13 C14 123.2(3)
C13 C14 C15 121.2(3)
C14 C15 C16 119.0(3)
C15 C16 C17 121.1(3)
Cl1 C16 C17 120.0(3)
Cl1 C16 C15 118.9(3)
C16 C17 C18 118.9(3)
C13 C18 C17 121.6(3)
O5 C19 O6 126.5(3)
O5 C19 C1 121.8(3)
O6 C19 C1 111.7(3)
C1 O1 H1o 107.6(26)
H2a C2 H2b 109.5
C1 C2 H2a 108.8
C3 C2 H2a 108.9
C1 C2 H2b 108.8
C3 C2 H2b 108.9
C4 C3 H3 106.9
C13 C3 H3 106.9
C2 C3 H3 106.9
C8 C7 H7 120.0
C6 C7 H7 119.9
C7 C8 H8 120.1
C9 C8 H8 120.1
C10 C9 H9 119.5
C8 C9 H9 119.5
C9 C10 H10 120.6
C11 C10 H10 120.6
C15 C14 H14 119.4
C13 C14 H14 119.4
C16 C15 H15 120.5
C14 C15 H15 120.5
C16 C17 H17 120.6
C18 C17 H17 120.5
C17 C18 H18 119.2
C13 C18 H18 119.2
O6 C20 H20a 116.2
O6 C20 H20b 107.8
O6 C20 H20c 107.8
H20a C20 H20b 107.7
H20a C20 H20c 107.8
H20b C20 H20c 109.5

loop_
_geom_bond_atom_site_label_1
_geom_bond_atom_site_label_2
_geom_bond_distance
Cl1 C16 1.741(3)
O1 C1 1.387(4)
O2 C5 1.362(4)
O2 C1 1.465(4)
O3 C12 1.209(4)
O4 C11 1.376(4)
O4 C12 1.386(4)
O5 C19 1.199(4)
O6 C19 1.318(4)
O6 C20 1.444(4)
C1 C2 1.501(5)
C1 C19 1.536(4)
C2 C3 1.531(4)
C3 C4 1.506(4)
C3 C13 1.521(4)
C4 C5 1.346(4)
C4 C12 1.453(4)
C5 C6 1.459(4)
C6 C11 1.391(4)
C6 C7 1.393(4)
C7 C8 1.378(5)
C8 C9 1.396(5)
C9 C10 1.373(5)
C10 C11 1.385(4)
C13 C18 1.387(4)
C13 C14 1.390(4)
C14 C15 1.388(4)
C15 C16 1.384(5)
C16 C17 1.380(5)
C17 C18 1.385(4)
O1 H1o 0.819(39)
C2 H2a 0.950
C2 H2b 0.950
C3 H3 0.950
C7 H7 0.950
C8 H8 0.950
C9 H9 0.950
C10 H10 0.950
C14 H14 0.950
C15 H15 0.950
C17 H17 0.950
C18 H18 0.950
C20 H20a 0.950
C20 H20b 0.950
C20 H20c 0.950
